data_7228711
loop_
_publ_author_name
'Mu, Rong'
'Xu, Guan-Cheng'
'Zhang, Ying-Ying'
'Zhang, Li'
'Jia, Dianzeng'

_publ_section_title
;
 Switchable dielectric phase transition originating from disorder-order
 transformation and distortion in {[(C4H4N2)Co(H2O)4]SO4&#x2022;2H2O}n
;
_journal_name_full CrystEngComm
_journal_paper_doi 10.1039/C7CE01096F
_journal_year 2017
_chemical_formula_sum 'C4 H16 Co N2 O10 S'
_chemical_formula_weight 343.18
_chemical_name_systematic
; 
 ? 
;
_space_group_IT_number 15
_symmetry_cell_setting monoclinic
_symmetry_space_group_name_Hall '-C 2yc'
_symmetry_space_group_name_H-M 'C 1 2/c 1'
_atom_sites_solution_hydrogens geom
_atom_sites_solution_primary direct
_atom_sites_solution_secondary difmap
_audit_creation_method SHELXL-97
_audit_update_record
;
2017-06-06 deposited with the CCDC.
2017-07-20 downloaded from the CCDC.
;
_cell_angle_alpha 90.00
_cell_angle_beta 104.151(2)
_cell_angle_gamma 90.00
_cell_formula_units_Z 4
_cell_length_a 10.0656(13)
_cell_length_b 10.2656(14)
_cell_length_c 12.6280(17)
_cell_measurement_reflns_used 2293
_cell_measurement_temperature 296(2)
_cell_measurement_theta_max 27.7404
_cell_measurement_theta_min 2.8797
_cell_volume 1265.2(3)
_computing_cell_refinement 'Bruker SMART APEX II'
_computing_data_collection 'Bruker SMART APEX II'
_computing_data_reduction 'Bruker SAINT'
_computing_molecular_graphics 'Bruker SHELXTL'
_computing_publication_material 'Bruker SHELXTL'
_computing_structure_refinement 'SHELXL-97 (Sheldrick, 1997)'
_computing_structure_solution 'SHELXS-97 (Sheldrick, 1990)'
_diffrn_ambient_temperature 296(2)
_diffrn_measured_fraction_theta_full 1.000
_diffrn_measured_fraction_theta_max 1.000
_diffrn_measurement_device_type 'Bruker APEX-II CCD'
_diffrn_measurement_method '\f and \w scans'
_diffrn_radiation_monochromator graphite
_diffrn_radiation_source 'fine-focus sealed tube'
_diffrn_radiation_type MoK\a
_diffrn_radiation_wavelength 0.71073
_diffrn_reflns_av_R_equivalents 0.0165
_diffrn_reflns_av_sigmaI/netI 0.0184
_diffrn_reflns_limit_h_max 11
_diffrn_reflns_limit_h_min -12
_diffrn_reflns_limit_k_max 9
_diffrn_reflns_limit_k_min -12
_diffrn_reflns_limit_l_max 15
_diffrn_reflns_limit_l_min -15
_diffrn_reflns_number 3355
_diffrn_reflns_theta_full 25.99
_diffrn_reflns_theta_max 25.99
_diffrn_reflns_theta_min 2.88
_exptl_absorpt_coefficient_mu 1.569
_exptl_absorpt_correction_T_max 0.7548
_exptl_absorpt_correction_T_min 0.7341
_exptl_absorpt_correction_type multi-scan
_exptl_absorpt_process_details sadabs
_exptl_crystal_colour nacarat
_exptl_crystal_density_diffrn 1.802
_exptl_crystal_density_method 'not measured'
_exptl_crystal_description block
_exptl_crystal_F_000 708
_exptl_crystal_size_max 0.21
_exptl_crystal_size_mid 0.20
_exptl_crystal_size_min 0.19
_refine_diff_density_max 1.504
_refine_diff_density_min -0.544
_refine_diff_density_rms 0.091
_refine_ls_extinction_method none
_refine_ls_goodness_of_fit_ref 1.097
_refine_ls_hydrogen_treatment mixed
_refine_ls_matrix_type full
_refine_ls_number_parameters 98
_refine_ls_number_reflns 1244
_refine_ls_number_restraints 7
_refine_ls_restrained_S_all 1.139
_refine_ls_R_factor_all 0.0386
_refine_ls_R_factor_gt 0.0366
_refine_ls_shift/su_max 0.000
_refine_ls_shift/su_mean 0.000
_refine_ls_structure_factor_coef Fsqd
_refine_ls_weighting_details 'calc w=1/[\s^2^(Fo^2^)+(0.0610P)^2^+3.8640P] where P=(Fo^2^+2Fc^2^)/3'
_refine_ls_weighting_scheme calc
_refine_ls_wR_factor_gt 0.1061
_refine_ls_wR_factor_ref 0.1079
_reflns_number_gt 1164
_reflns_number_total 1244
_reflns_threshold_expression >2sigma(I)
_cod_data_source_file c7ce01096f2.cif
_cod_data_source_block RTP
_cod_original_sg_symbol_H-M C2/c
_cod_database_code 7228711

loop_
_symmetry_equiv_pos_as_xyz
'x, y, z'
'-x, y, -z+1/2'
'x+1/2, y+1/2, z'
'-x+1/2, y+1/2, -z+1/2'
'-x, -y, -z'
'x, -y, z-1/2'
'-x+1/2, -y+1/2, -z'
'x+1/2, -y+1/2, z-1/2'

loop_
_atom_site_label
_atom_site_type_symbol
_atom_site_fract_x
_atom_site_fract_y
_atom_site_fract_z
_atom_site_U_iso_or_equiv
_atom_site_adp_type
_atom_site_occupancy
_atom_site_symmetry_multiplicity
_atom_site_calc_flag
_atom_site_refinement_flags
_atom_site_disorder_group
N1 N 0.1541(2) 0.6531(2) 0.5033(2) 0.0229(5) Uani 1 1 d . .
Co1 Co 0.0000 0.5000 0.5000 0.0203(2) Uani 1 2 d S .
S1 S -0.5000 0.57770(11) 0.2500 0.0268(3) Uani 1 2 d SU .
O1W O -0.1298(2) 0.6043(2) 0.37280(18) 0.0316(5) Uani 1 1 d . .
H1WB H -0.1968 0.5535 0.3456 0.047 Uiso 1 1 d R .
H1WA H -0.1412 0.6849 0.3871 0.047 Uiso 1 1 d R .
O1 O -0.5100(9) 0.5447(9) 0.3578(6) 0.075(2) Uani 0.50 1 d P 1
O2W O 0.0858(2) 0.4035(2) 0.3922(2) 0.0351(6) Uani 1 1 d . .
H2WA H 0.1691 0.4193 0.3901 0.053 Uiso 1 1 d R .
H2WB H 0.0441 0.3398 0.3524 0.053 Uiso 1 1 d R .
O2 O -0.3656(5) 0.5169(6) 0.2388(5) 0.0489(16) Uani 0.50 1 d P 1
O3W O 0.3605(3) 0.3618(2) 0.4386(2) 0.0401(6) Uani 1 1 d . .
H3WB H 0.3896 0.4133 0.4034 0.060 Uiso 1 1 d R .
H3WA H 0.4084 0.3952 0.5073 0.060 Uiso 1 1 d R .
O3 O -0.5000 0.7210(4) 0.2500 0.0823(18) Uani 1 2 d SU 1
O4 O -0.6029(6) 0.5365(8) 0.1623(6) 0.0610(18) Uani 0.50 1 d P 1
C1 C 0.2255(3) 0.7108(3) 0.5936(3) 0.0273(7) Uani 1 1 d . .
H1 H 0.2112 0.6858 0.6607 0.033 Uiso 1 1 calc R .
C2 C 0.1795(3) 0.6928(3) 0.4098(3) 0.0282(7) Uani 1 1 d . .
H2 H 0.1319 0.6547 0.3448 0.034 Uiso 1 1 calc R .

loop_
_atom_site_aniso_label
_atom_site_aniso_U_11
_atom_site_aniso_U_22
_atom_site_aniso_U_33
_atom_site_aniso_U_23
_atom_site_aniso_U_13
_atom_site_aniso_U_12
N1 0.0194(12) 0.0206(12) 0.0280(13) -0.0005(10) 0.0044(10) -0.0035(9)
Co1 0.0169(3) 0.0189(3) 0.0239(3) -0.0020(2) 0.0029(2) -0.00361(19)
S1 0.0303(6) 0.0235(5) 0.0243(5) 0.000 0.0023(4) 0.000
O1W 0.0250(11) 0.0300(12) 0.0350(12) 0.0015(10) -0.0019(9) 0.0001(9)
O1 0.095(6) 0.089(5) 0.046(4) 0.001(4) 0.025(4) -0.026(5)
O2W 0.0297(12) 0.0355(13) 0.0419(13) -0.0152(11) 0.0120(10) -0.0047(10)
O2 0.027(3) 0.065(4) 0.047(3) -0.026(3) -0.007(2) 0.021(2)
O3W 0.0381(13) 0.0347(14) 0.0476(15) 0.0057(11) 0.0104(11) -0.0058(11)
O3 0.153(5) 0.0265(11) 0.053(3) 0.000 -0.003(3) 0.000
O4 0.033(3) 0.077(4) 0.063(4) -0.024(4) -0.007(3) 0.003(3)
C1 0.0272(15) 0.0286(16) 0.0257(15) 0.0005(12) 0.0056(12) -0.0058(13)
C2 0.0276(15) 0.0289(16) 0.0258(15) -0.0038(12) 0.0020(12) -0.0085(13)

loop_
_atom_type_symbol
_atom_type_description
_atom_type_scat_dispersion_real
_atom_type_scat_dispersion_imag
_atom_type_scat_source
C C 0.0033 0.0016 'International Tables Vol C Tables 4.2.6.8 and 6.1.1.4'
H H 0.0000 0.0000 'International Tables Vol C Tables 4.2.6.8 and 6.1.1.4'
N N 0.0061 0.0033 'International Tables Vol C Tables 4.2.6.8 and 6.1.1.4'
O O 0.0106 0.0060 'International Tables Vol C Tables 4.2.6.8 and 6.1.1.4'
S S 0.1246 0.1234 'International Tables Vol C Tables 4.2.6.8 and 6.1.1.4'
Co Co 0.3494 0.9721 'International Tables Vol C Tables 4.2.6.8 and 6.1.1.4'

loop_
_geom_angle_atom_site_label_1
_geom_angle_atom_site_label_2
_geom_angle_atom_site_label_3
_geom_angle
_geom_angle_site_symmetry_1
_geom_angle_site_symmetry_3
C1 N1 C2 116.4(3) . .
C1 N1 Co1 124.4(2) . .
C2 N1 Co1 119.2(2) . .
O2W Co1 O2W 180.00(9) 5_566 .
O2W Co1 O1W 91.32(10) 5_566 5_566
O2W Co1 O1W 88.68(10) . 5_566
O2W Co1 O1W 88.68(10) 5_566 .
O2W Co1 O1W 91.32(10) . .
O1W Co1 O1W 180.0 5_566 .
O2W Co1 N1 87.03(9) 5_566 5_566
O2W Co1 N1 92.97(9) . 5_566
O1W Co1 N1 87.38(9) 5_566 5_566
O1W Co1 N1 92.62(9) . 5_566
O2W Co1 N1 92.97(9) 5_566 .
O2W Co1 N1 87.03(9) . .
O1W Co1 N1 92.62(9) 5_566 .
O1W Co1 N1 87.38(9) . .
N1 Co1 N1 180.00(13) 5_566 .
O4 S1 O4 144.4(7) . 2_455
O4 S1 O1 118.4(4) . .
O4 S1 O1 51.6(4) 2_455 .
O4 S1 O1 51.6(4) . 2_455
O4 S1 O1 118.4(4) 2_455 2_455
O1 S1 O1 152.6(7) . 2_455
O4 S1 O3 107.8(3) . .
O4 S1 O3 107.8(3) 2_455 .
O1 S1 O3 103.7(4) . .
O1 S1 O3 103.7(4) 2_455 .
O4 S1 O2 56.1(4) . 2_455
O4 S1 O2 107.9(3) 2_455 2_455
O1 S1 O2 63.0(4) . 2_455
O1 S1 O2 105.1(5) 2_455 2_455
O3 S1 O2 114.1(3) . 2_455
O4 S1 O2 107.9(3) . .
O4 S1 O2 56.1(4) 2_455 .
O1 S1 O2 105.1(5) . .
O1 S1 O2 63.0(4) 2_455 .
O3 S1 O2 114.1(3) . .
O2 S1 O2 131.8(5) 2_455 .
Co1 O1W H1WB 106.2 . .
Co1 O1W H1WA 114.8 . .
H1WB O1W H1WA 122.6 . .
O4 O1 S1 62.2(4) 2_455 .
O4 O1 O2 115.8(7) 2_455 2_455
S1 O1 O2 61.6(4) . 2_455
Co1 O2W H2WA 120.2 . .
Co1 O2W H2WB 121.9 . .
H2WA O2W H2WB 117.5 . .
O4 O2 S1 56.7(3) 2_455 .
O4 O2 O1 111.6(5) 2_455 2_455
S1 O2 O1 55.5(3) . 2_455
H3WB O3W H3WA 95.6 . .
O1 O4 O2 129.0(6) 2_455 2_455
O1 O4 S1 66.1(5) 2_455 .
O2 O4 S1 67.2(4) 2_455 .
N1 C1 C2 121.7(3) . 7_566
N1 C1 H1 119.2 . .
C2 C1 H1 119.2 7_566 .
N1 C2 C1 122.0(3) . 7_566
N1 C2 H2 119.0 . .
C1 C2 H2 119.0 7_566 .

loop_
_geom_bond_atom_site_label_1
_geom_bond_atom_site_label_2
_geom_bond_distance
_geom_bond_site_symmetry_2
N1 C1 1.329(4) .
N1 C2 1.332(4) .
N1 Co1 2.202(2) .
Co1 O2W 2.039(2) 5_566
Co1 O2W 2.039(2) .
Co1 O1W 2.099(2) 5_566
Co1 O1W 2.099(2) .
Co1 N1 2.202(2) 5_566
S1 O4 1.385(6) .
S1 O4 1.385(6) 2_455
S1 O1 1.431(7) .
S1 O1 1.431(7) 2_455
S1 O3 1.471(4) .
S1 O2 1.527(5) 2_455
S1 O2 1.527(5) .
O1W H1WB 0.8558 .
O1W H1WA 0.8608 .
O1 O4 1.227(10) 2_455
O1 O2 1.547(9) 2_455
O2W H2WA 0.8602 .
O2W H2WB 0.8672 .
O2 O4 1.375(10) 2_455
O2 O1 1.547(9) 2_455
O3W H3WB 0.7911 .
O3W H3WA 0.9478 .
O4 O1 1.227(10) 2_455
O4 O2 1.375(10) 2_455
C1 C2 1.384(4) 7_566
C1 H1 0.9300 .
C2 C1 1.384(4) 7_566
C2 H2 0.9300 .

loop_
_geom_torsion_atom_site_label_1
_geom_torsion_atom_site_label_2
_geom_torsion_atom_site_label_3
_geom_torsion_atom_site_label_4
_geom_torsion
_geom_torsion_site_symmetry_1
_geom_torsion_site_symmetry_4
C1 N1 Co1 O2W 44.2(3) . 5_566
C2 N1 Co1 O2W -135.6(2) . 5_566
C1 N1 Co1 O2W -135.8(3) . .
C2 N1 Co1 O2W 44.4(2) . .
C1 N1 Co1 O1W -47.2(3) . 5_566
C2 N1 Co1 O1W 133.0(2) . 5_566
C1 N1 Co1 O1W 132.8(3) . .
C2 N1 Co1 O1W -47.0(2) . .
C1 N1 Co1 N1 -152(100) . 5_566
C2 N1 Co1 N1 28(100) . 5_566
O4 S1 O1 O4 138.7(8) . 2_455
O1 S1 O1 O4 78.0(5) 2_455 2_455
O3 S1 O1 O4 -102.0(5) . 2_455
O2 S1 O1 O4 147.6(7) 2_455 2_455
O2 S1 O1 O4 18.1(6) . 2_455
O4 S1 O1 O2 -8.9(6) . 2_455
O4 S1 O1 O2 -147.6(7) 2_455 2_455
O1 S1 O1 O2 -69.6(3) 2_455 2_455
O3 S1 O1 O2 110.4(3) . 2_455
O2 S1 O1 O2 -129.5(5) . 2_455
O4 S1 O2 O4 -144.3(7) . 2_455
O1 S1 O2 O4 -17.0(6) . 2_455
O1 S1 O2 O4 -170.5(6) 2_455 2_455
O3 S1 O2 O4 95.9(4) . 2_455
O2 S1 O2 O4 -84.1(4) 2_455 2_455
O4 S1 O2 O1 26.2(6) . 2_455
O4 S1 O2 O1 170.5(6) 2_455 2_455
O1 S1 O2 O1 153.5(7) . 2_455
O3 S1 O2 O1 -93.6(5) . 2_455
O2 S1 O2 O1 86.4(5) 2_455 2_455
O4 S1 O4 O1 -86.4(5) 2_455 2_455
O1 S1 O4 O1 -149.3(9) . 2_455
O3 S1 O4 O1 93.6(5) . 2_455
O2 S1 O4 O1 -158.9(7) 2_455 2_455
O2 S1 O4 O1 -30.1(7) . 2_455
O4 S1 O4 O2 72.5(4) 2_455 2_455
O1 S1 O4 O2 9.6(6) . 2_455
O1 S1 O4 O2 158.9(7) 2_455 2_455
O3 S1 O4 O2 -107.5(4) . 2_455
O2 S1 O4 O2 128.7(6) . 2_455
C2 N1 C1 C2 0.2(5) . 7_566
Co1 N1 C1 C2 -179.6(2) . 7_566
C1 N1 C2 C1 -0.2(5) . 7_566
Co1 N1 C2 C1 179.6(2) . 7_566
